data_1501460
loop_
_publ_author_name
'Theivanayagam C. Deivaraj'
'Wei Hoon Lye'
'Jagadese J. Vittal'

_publ_contact_author_address
; Department of Chemistry
  National University of Singapore
  Kent Ridge
  Singapore 117543 
;
_publ_contact_author_email chmjjv@nus.edu.sg
_publ_contact_author_fax '(65) 874 2975'
_publ_contact_author_name 'Jagadese J. Vittal'
_publ_contact_author_phone '(65) 779 1691'
_publ_section_title
;
 New Metalloligands [M(SC{O}Ph)4]-: Synthesis and Characterization of
 Polymeric [A(MeCN)x{M(SC{O}Ph)4}] Compounds (A = Li, Na and K; M = Ga and
 In; x= 0-2)
;
_journal_name_full 'Inorganic Chemistry'
_journal_page_first 3755
_journal_page_last 3760
_journal_paper_doi 10.1021/ic025533i
_journal_volume 41
_journal_year 2002
_chemical_formula_sum 'C30 H23 N Na O4 S4'
_chemical_formula_weight 727.54
_space_group_IT_number 14
_symmetry_cell_setting monoclinic
_symmetry_space_group_name_Hall '-P 2ybc'
_symmetry_space_group_name_H-M 'P 1 21/c 1'
_atom_sites_solution_hydrogens geom
_atom_sites_solution_primary direct
_atom_sites_solution_secondary difmap
_audit_creation_method SHELXL-97
_cell_angle_alpha 90.00
_cell_angle_beta 110.121(1)
_cell_angle_gamma 90.00
_cell_formula_units_Z 4
_cell_length_a 10.5774(7)
_cell_length_b 21.9723(15)
_cell_length_c 14.4196(10)
_cell_measurement_reflns_used 5980
_cell_measurement_temperature 223(2)
_cell_measurement_theta_max 25.0
_cell_measurement_theta_min 2.06
_cell_volume 3146.7(4)
_computing_cell_refinement 'Bruker AXS, SAINT'
_computing_data_collection 'Bruker AXS, SMART'
_computing_data_reduction 'Bruker AXS, SAINT'
_computing_molecular_graphics 'Bruker AXS, SHELXTL'
_computing_publication_material 'Bruker AXS, SHELXTL'
_computing_structure_refinement 'SHELXL-97 (Sheldrick, 1997)'
_computing_structure_solution 'SHELXS-97 (Sheldrick, 1990)'
_diffrn_ambient_temperature 223(2)
_diffrn_measured_fraction_theta_full 0.932
_diffrn_measured_fraction_theta_max 0.932
_diffrn_measurement_method '\w scans'
_diffrn_radiation_monochromator graphite
_diffrn_radiation_source 'fine-focus sealed tube'
_diffrn_radiation_type MoK\a
_diffrn_radiation_wavelength 0.71073
_diffrn_reflns_av_R_equivalents 0.0177
_diffrn_reflns_av_sigmaI/netI 0.0186
_diffrn_reflns_limit_h_max 11
_diffrn_reflns_limit_h_min -13
_diffrn_reflns_limit_k_max 28
_diffrn_reflns_limit_k_min -29
_diffrn_reflns_limit_l_max 18
_diffrn_reflns_limit_l_min -19
_diffrn_reflns_number 20502
_diffrn_reflns_theta_full 28.99
_diffrn_reflns_theta_max 28.99
_diffrn_reflns_theta_min 2.05
_exptl_absorpt_coefficient_mu 1.066
_exptl_absorpt_correction_T_max 0.8068
_exptl_absorpt_correction_T_min 0.6948
_exptl_absorpt_correction_type 'sadabs (Sheldrick, 1996)'
_exptl_crystal_colour colorless
_exptl_crystal_density_diffrn 1.536
_exptl_crystal_density_meas ?
_exptl_crystal_density_method 'not measured'
_exptl_crystal_description 'prism, cut'
_exptl_crystal_F_000 1464
_exptl_crystal_size_max 0.46
_exptl_crystal_size_mid 0.30
_exptl_crystal_size_min 0.22
_refine_diff_density_max 0.311
_refine_diff_density_min -0.316
_refine_diff_density_rms 0.045
_refine_ls_extinction_coef 0.00016(8)
_refine_ls_extinction_expression Fc^*^=kFc[1+0.001xFc^2^\l^3^/sin(2\q)]^-1/4^
_refine_ls_extinction_method SHELXL
_refine_ls_goodness_of_fit_ref 1.027
_refine_ls_hydrogen_treatment mixed
_refine_ls_matrix_type full
_refine_ls_number_parameters 372
_refine_ls_number_reflns 7782
_refine_ls_number_restraints 0
_refine_ls_restrained_S_all 1.027
_refine_ls_R_factor_all 0.0364
_refine_ls_R_factor_gt 0.0250
_refine_ls_shift/su_max 0.001
_refine_ls_shift/su_mean 0.000
_refine_ls_structure_factor_coef Fsqd
_refine_ls_weighting_details 'calc w=1/[\s^2^(Fo^2^)+(0.0201P)^2^+1.2767P] where P=(Fo^2^+2Fc^2^)/3'
_refine_ls_weighting_scheme calc
_refine_ls_wR_factor_gt 0.0514
_refine_ls_wR_factor_ref 0.0557
_reflns_number_gt 6342
_reflns_number_total 7782
_reflns_threshold_expression >2sigma(I)
_cod_data_source_file ic025533i_s1_3.cif
_cod_data_source_block compound4
_cod_depositor_comments
;
The following automatic conversions were performed:

'_exptl_crystal_density_meas' value 'not measured' was changed to '?'
- the value is perceived as not measured.

Automatic conversion script
Id: cif_fix_values 3008 2015-01-20 13:52:24Z robertas 
;
_cod_original_formula_sum 'C30 H23  N Na O4 S4'
_cod_database_code 1501460

loop_
_symmetry_equiv_pos_as_xyz
'x, y, z'
'-x, y+1/2, -z+1/2'
'-x, -y, -z'
'x, -y-1/2, z-1/2'

loop_
_atom_site_label
_atom_site_type_symbol
_atom_site_fract_x
_atom_site_fract_y
_atom_site_fract_z
_atom_site_U_iso_or_equiv
_atom_site_adp_type
_atom_site_occupancy
_atom_site_symmetry_multiplicity
_atom_site_calc_flag
_atom_site_refinement_flags
_atom_site_disorder_assembly
_atom_site_disorder_group
In1 In 0.204943(13) 0.310613(6) -0.044119(9) 0.04027(5) Uani 1 1 d . . .
S1 S 0.15335(6) 0.22189(2) -0.15805(4) 0.05586(14) Uani 1 1 d . . .
S2 S 0.01712(5) 0.38346(3) -0.08219(4) 0.05221(13) Uani 1 1 d . . .
S3 S 0.33478(5) 0.26649(2) 0.11977(4) 0.04699(11) Uani 1 1 d . . .
S4 S 0.39075(5) 0.36106(2) -0.08348(4) 0.04872(12) Uani 1 1 d . . .
O1 O 0.06217(16) 0.18533(7) -0.02062(11) 0.0562(4) Uani 1 1 d . . .
O2 O 0.00962(16) 0.31163(7) 0.05865(12) 0.0604(4) Uani 1 1 d . . .
O3 O 0.31154(17) 0.38423(7) 0.12021(11) 0.0630(4) Uani 1 1 d . . .
O4 O 0.19804(13) 0.34962(6) -0.25453(10) 0.0467(3) Uani 1 1 d . . .
Na1 Na 0.06694(8) 0.21913(3) 0.13083(5) 0.04408(17) Uani 1 1 d . . .
N1 N -0.1310(2) 0.19694(12) 0.16724(17) 0.0756(6) Uani 1 1 d . . .
C5 C -0.1934(3) 0.20815(13) 0.2134(2) 0.0714(7) Uani 1 1 d . . .
C6 C -0.2728(4) 0.2243(2) 0.2749(3) 0.1306(15) Uani 1 1 d . . .
H6A H -0.2264 0.2557 0.3214 0.196 Uiso 1 1 calc R . .
H6B H -0.2844 0.1886 0.3108 0.196 Uiso 1 1 calc R . .
H6C H -0.3602 0.2393 0.2334 0.196 Uiso 1 1 calc R . .
C1 C 0.08487(18) 0.17121(8) -0.09520(13) 0.0401(4) Uani 1 1 d . . .
C2 C -0.03614(19) 0.35800(8) 0.01285(13) 0.0422(4) Uani 1 1 d . . .
C3 C 0.3640(2) 0.34007(9) 0.16983(14) 0.0450(4) Uani 1 1 d . . .
C4 C 0.31350(19) 0.36701(8) -0.21097(14) 0.0396(4) Uani 1 1 d . . .
C11 C 0.0555(2) 0.10852(8) -0.13676(13) 0.0425(4) Uani 1 1 d . . .
C12 C 0.1005(2) 0.08686(10) -0.21004(15) 0.0518(5) Uani 1 1 d . . .
H12 H 0.1521 0.1120 -0.2359 0.062 Uiso 1 1 calc R . .
C13 C 0.0692(3) 0.02788(11) -0.24536(18) 0.0655(6) Uani 1 1 d . . .
H13 H 0.1000 0.0133 -0.2951 0.079 Uiso 1 1 calc R . .
C14 C -0.0050(3) -0.00875(12) -0.2088(2) 0.0851(9) Uani 1 1 d . . .
H14 H -0.0253 -0.0486 -0.2329 0.102 Uiso 1 1 calc R . .
C15 C -0.0504(4) 0.01221(13) -0.1368(2) 0.1033(12) Uani 1 1 d . . .
H15 H -0.1021 -0.0133 -0.1116 0.124 Uiso 1 1 calc R . .
C16 C -0.0207(3) 0.07086(12) -0.1007(2) 0.0784(8) Uani 1 1 d . . .
H16 H -0.0528 0.0850 -0.0513 0.094 Uiso 1 1 calc R . .
C21 C -0.14081(18) 0.39421(8) 0.03557(13) 0.0396(4) Uani 1 1 d . . .
C22 C -0.2011(2) 0.36879(10) 0.09805(17) 0.0572(5) Uani 1 1 d . . .
H22 H -0.1771 0.3294 0.1234 0.069 Uiso 1 1 calc R . .
C23 C -0.2961(3) 0.40127(12) 0.1230(2) 0.0696(7) Uani 1 1 d . . .
H23 H -0.3371 0.3839 0.1650 0.084 Uiso 1 1 calc R . .
C24 C -0.3311(2) 0.45915(12) 0.08650(19) 0.0664(6) Uani 1 1 d . . .
H24 H -0.3960 0.4811 0.1039 0.080 Uiso 1 1 calc R . .
C25 C -0.2722(2) 0.48491(10) 0.02513(17) 0.0572(5) Uani 1 1 d . . .
H25 H -0.2965 0.5244 0.0003 0.069 Uiso 1 1 calc R . .
C26 C -0.1767(2) 0.45265(9) -0.00031(14) 0.0464(4) Uani 1 1 d . . .
H26 H -0.1358 0.4704 -0.0422 0.056 Uiso 1 1 calc R . .
C31 C 0.4605(2) 0.34686(9) 0.27232(14) 0.0453(4) Uani 1 1 d . . .
C32 C 0.4940(2) 0.29926(11) 0.33908(15) 0.0572(5) Uani 1 1 d . . .
H32 H 0.4512 0.2613 0.3217 0.069 Uiso 1 1 calc R . .
C33 C 0.5911(3) 0.30758(14) 0.43201(18) 0.0795(8) Uani 1 1 d . . .
H33 H 0.6136 0.2755 0.4779 0.095 Uiso 1 1 calc R . .
C34 C 0.6540(3) 0.36294(16) 0.4563(2) 0.0911(9) Uani 1 1 d . . .
H34 H 0.7218 0.3682 0.5182 0.109 Uiso 1 1 calc R . .
C35 C 0.6193(3) 0.41017(14) 0.3920(2) 0.0831(8) Uani 1 1 d . . .
H35 H 0.6621 0.4480 0.4099 0.100 Uiso 1 1 calc R . .
C36 C 0.5214(2) 0.40293(11) 0.30018(17) 0.0605(6) Uani 1 1 d . . .
H36 H 0.4962 0.4361 0.2565 0.073 Uiso 1 1 calc R . .
C41 C 0.3957(2) 0.39449(8) -0.26642(15) 0.0454(4) Uani 1 1 d . . .
C42 C 0.3417(2) 0.39760(10) -0.36817(16) 0.0557(5) Uani 1 1 d . . .
H42 H 0.2535 0.3838 -0.4011 0.067 Uiso 1 1 calc R . .
C43 C 0.4168(3) 0.42097(12) -0.4220(2) 0.0771(8) Uani 1 1 d . . .
H43 H 0.3798 0.4229 -0.4913 0.093 Uiso 1 1 calc R . .
C44 C 0.5459(3) 0.44140(14) -0.3736(2) 0.0863(9) Uani 1 1 d . . .
H44 H 0.5972 0.4571 -0.4100 0.104 Uiso 1 1 calc R . .
C45 C 0.5995(3) 0.43888(15) -0.2732(2) 0.0917(10) Uani 1 1 d . . .
H45 H 0.6873 0.4533 -0.2406 0.110 Uiso 1 1 calc R . .
C46 C 0.5254(2) 0.41515(12) -0.21864(19) 0.0678(7) Uani 1 1 d . . .
H46 H 0.5633 0.4131 -0.1494 0.081 Uiso 1 1 calc R . .

loop_
_atom_site_aniso_label
_atom_site_aniso_U_11
_atom_site_aniso_U_22
_atom_site_aniso_U_33
_atom_site_aniso_U_23
_atom_site_aniso_U_13
_atom_site_aniso_U_12
In1 0.04394(8) 0.04024(7) 0.03691(7) 0.00104(5) 0.01428(5) 0.00087(6)
S1 0.0839(4) 0.0454(3) 0.0390(2) -0.0030(2) 0.0220(3) -0.0153(3)
S2 0.0518(3) 0.0620(3) 0.0456(3) 0.0117(2) 0.0203(2) 0.0139(2)
S3 0.0491(3) 0.0469(3) 0.0411(2) 0.0024(2) 0.0107(2) -0.0008(2)
S4 0.0464(3) 0.0547(3) 0.0459(3) -0.0088(2) 0.0168(2) -0.0108(2)
O1 0.0670(9) 0.0580(9) 0.0527(8) -0.0175(7) 0.0321(7) -0.0094(7)
O2 0.0680(10) 0.0477(8) 0.0714(10) 0.0181(7) 0.0316(8) 0.0210(7)
O3 0.0818(11) 0.0540(9) 0.0472(8) 0.0087(7) 0.0146(8) 0.0113(8)
O4 0.0436(7) 0.0471(7) 0.0502(7) -0.0071(6) 0.0172(6) -0.0093(6)
Na1 0.0520(4) 0.0428(4) 0.0403(4) 0.0068(3) 0.0196(3) 0.0092(3)
N1 0.0536(12) 0.1077(18) 0.0661(13) 0.0060(12) 0.0215(11) -0.0090(12)
C5 0.0539(14) 0.0805(18) 0.0764(17) 0.0166(14) 0.0182(13) 0.0010(12)
C6 0.115(3) 0.155(4) 0.153(4) 0.033(3) 0.086(3) 0.049(3)
C1 0.0400(10) 0.0427(9) 0.0356(9) -0.0035(7) 0.0105(8) 0.0011(7)
C2 0.0440(10) 0.0391(9) 0.0402(9) 0.0004(8) 0.0105(8) 0.0031(8)
C3 0.0465(11) 0.0511(11) 0.0408(10) 0.0014(8) 0.0195(8) 0.0016(9)
C4 0.0439(10) 0.0313(8) 0.0479(10) -0.0088(7) 0.0211(8) -0.0024(7)
C11 0.0479(11) 0.0392(10) 0.0393(9) -0.0036(7) 0.0138(8) -0.0017(8)
C12 0.0617(13) 0.0487(11) 0.0470(11) -0.0035(9) 0.0213(10) 0.0053(10)
C13 0.0830(17) 0.0539(13) 0.0567(13) -0.0144(11) 0.0203(12) 0.0103(12)
C14 0.124(3) 0.0460(13) 0.0789(18) -0.0156(13) 0.0272(18) -0.0147(15)
C15 0.158(3) 0.0670(18) 0.105(2) -0.0234(17) 0.070(2) -0.054(2)
C16 0.113(2) 0.0657(16) 0.0764(17) -0.0205(13) 0.0576(17) -0.0338(15)
C21 0.0391(10) 0.0391(9) 0.0381(9) -0.0020(7) 0.0102(8) 0.0014(7)
C22 0.0613(13) 0.0478(12) 0.0705(14) 0.0090(10) 0.0331(12) 0.0054(10)
C23 0.0684(16) 0.0728(16) 0.0839(17) 0.0019(13) 0.0471(14) 0.0023(12)
C24 0.0554(14) 0.0679(15) 0.0803(17) -0.0139(13) 0.0290(13) 0.0114(11)
C25 0.0559(13) 0.0437(11) 0.0663(14) -0.0059(10) 0.0136(11) 0.0102(10)
C26 0.0501(11) 0.0414(10) 0.0454(10) -0.0001(8) 0.0136(9) 0.0036(8)
C31 0.0469(11) 0.0544(12) 0.0383(9) 0.0009(8) 0.0194(8) 0.0003(9)
C32 0.0634(14) 0.0631(14) 0.0433(11) 0.0056(10) 0.0161(10) 0.0000(11)
C33 0.093(2) 0.089(2) 0.0459(13) 0.0092(13) 0.0101(13) 0.0129(16)
C34 0.091(2) 0.103(2) 0.0563(15) -0.0185(16) -0.0045(14) -0.0004(18)
C35 0.090(2) 0.0806(19) 0.0694(17) -0.0227(15) 0.0152(15) -0.0196(16)
C36 0.0721(15) 0.0595(13) 0.0515(12) -0.0065(10) 0.0233(11) -0.0082(11)
C41 0.0506(11) 0.0385(10) 0.0549(11) -0.0085(8) 0.0279(10) -0.0077(8)
C42 0.0658(14) 0.0495(12) 0.0564(12) -0.0033(10) 0.0269(11) -0.0140(10)
C43 0.107(2) 0.0724(17) 0.0652(15) -0.0012(13) 0.0466(16) -0.0240(15)
C44 0.098(2) 0.090(2) 0.096(2) -0.0052(17) 0.0654(19) -0.0316(17)
C45 0.0728(18) 0.117(3) 0.098(2) -0.0106(19) 0.0458(17) -0.0419(17)
C46 0.0568(14) 0.0854(17) 0.0669(15) -0.0092(13) 0.0287(12) -0.0242(12)

loop_
_atom_type_symbol
_atom_type_description
_atom_type_scat_dispersion_real
_atom_type_scat_dispersion_imag
_atom_type_scat_source
C C 0.0033 0.0016 'International Tables Vol C Tables 4.2.6.8 and 6.1.1.4'
H H 0.0000 0.0000 'International Tables Vol C Tables 4.2.6.8 and 6.1.1.4'
N N 0.0061 0.0033 'International Tables Vol C Tables 4.2.6.8 and 6.1.1.4'
O O 0.0106 0.0060 'International Tables Vol C Tables 4.2.6.8 and 6.1.1.4'
Na Na 0.0362 0.0249 'International Tables Vol C Tables 4.2.6.8 and 6.1.1.4'
S S 0.1246 0.1234 'International Tables Vol C Tables 4.2.6.8 and 6.1.1.4'
In In -0.7276 1.3100 'International Tables Vol C Tables 4.2.6.8 and 6.1.1.4'

loop_
_geom_angle_atom_site_label_1
_geom_angle_atom_site_label_2
_geom_angle_atom_site_label_3
_geom_angle
_geom_angle_site_symmetry_1
_geom_angle_site_symmetry_3
_geom_angle_publ_flag
S2 In1 S3 127.245(18) . . ?
S2 In1 S1 112.68(2) . . ?
S3 In1 S1 104.262(19) . . ?
S2 In1 S4 107.45(2) . . ?
S3 In1 S4 99.750(18) . . ?
S1 In1 S4 102.115(18) . . ?
C1 S1 In1 101.16(6) . . ?
C1 S1 Na1 137.14(7) . 4_565 ?
In1 S1 Na1 103.98(2) . 4_565 ?
C2 S2 In1 94.03(6) . . ?
C3 S3 In1 89.62(7) . . ?
C3 S3 Na1 109.03(7) . . ?
In1 S3 Na1 87.92(2) . . ?
C4 S4 In1 98.85(6) . . ?
C1 O1 Na1 167.54(14) . . ?
C2 O2 Na1 171.91(16) . . ?
C4 O4 Na1 144.61(12) . 4_565 ?
O2 Na1 O1 86.46(6) . . ?
O2 Na1 O4 155.77(7) . 4_566 ?
O1 Na1 O4 106.29(6) . 4_566 ?
O2 Na1 N1 99.69(8) . . ?
O1 Na1 N1 114.31(8) . . ?
O4 Na1 N1 93.74(7) 4_566 . ?
O2 Na1 S3 77.20(5) . . ?
O1 Na1 S3 77.21(4) . . ?
O4 Na1 S3 85.50(4) 4_566 . ?
N1 Na1 S3 168.06(7) . . ?
O2 Na1 S1 91.02(5) . 4_566 ?
O1 Na1 S1 164.00(5) . 4_566 ?
O4 Na1 S1 70.98(4) 4_566 4_566 ?
N1 Na1 S1 81.68(6) . 4_566 ?
S3 Na1 S1 86.82(3) . 4_566 ?
C5 N1 Na1 146.5(2) . . ?
N1 C5 C6 178.4(4) . . ?
O1 C1 C11 120.80(17) . . ?
O1 C1 S1 122.61(15) . . ?
C11 C1 S1 116.59(13) . . ?
O2 C2 C21 120.92(17) . . ?
O2 C2 S2 121.21(15) . . ?
C21 C2 S2 117.86(13) . . ?
O3 C3 C31 121.43(19) . . ?
O3 C3 S3 120.76(16) . . ?
C31 C3 S3 117.72(15) . . ?
O4 C4 C41 120.76(17) . . ?
O4 C4 S4 122.71(14) . . ?
C41 C4 S4 116.53(14) . . ?
C16 C11 C12 118.81(19) . . ?
C16 C11 C1 118.13(18) . . ?
C12 C11 C1 123.07(18) . . ?
C11 C12 C13 120.0(2) . . ?
C14 C13 C12 120.6(2) . . ?
C13 C14 C15 120.0(2) . . ?
C14 C15 C16 120.4(3) . . ?
C11 C16 C15 120.2(2) . . ?
C26 C21 C22 119.11(18) . . ?
C26 C21 C2 122.78(17) . . ?
C22 C21 C2 118.07(17) . . ?
C23 C22 C21 120.0(2) . . ?
C22 C23 C24 120.2(2) . . ?
C25 C24 C23 120.4(2) . . ?
C24 C25 C26 119.8(2) . . ?
C25 C26 C21 120.44(19) . . ?
C32 C31 C36 119.3(2) . . ?
C32 C31 C3 122.70(19) . . ?
C36 C31 C3 118.01(19) . . ?
C31 C32 C33 119.9(2) . . ?
C34 C33 C32 119.7(3) . . ?
C35 C34 C33 120.6(3) . . ?
C34 C35 C36 120.4(3) . . ?
C35 C36 C31 120.1(2) . . ?
C42 C41 C46 119.34(19) . . ?
C42 C41 C4 118.94(18) . . ?
C46 C41 C4 121.70(19) . . ?
C41 C42 C43 120.4(2) . . ?
C44 C43 C42 119.8(3) . . ?
C45 C44 C43 120.2(2) . . ?
C44 C45 C46 120.5(3) . . ?
C41 C46 C45 119.8(2) . . ?

loop_
_geom_bond_atom_site_label_1
_geom_bond_atom_site_label_2
_geom_bond_distance
_geom_bond_site_symmetry_2
_geom_bond_publ_flag
In1 S2 2.4617(5) . ?
In1 S3 2.4856(5) . ?
In1 S1 2.4859(5) . ?
In1 S4 2.4861(5) . ?
S1 C1 1.7429(19) . ?
S1 Na1 3.1413(9) 4_565 ?
S2 C2 1.7434(19) . ?
S3 C3 1.754(2) . ?
S3 Na1 3.0733(9) . ?
S4 C4 1.7409(19) . ?
O1 C1 1.220(2) . ?
O1 Na1 2.2908(15) . ?
O2 C2 1.220(2) . ?
O2 Na1 2.2688(15) . ?
O3 C3 1.220(2) . ?
O4 C4 1.226(2) . ?
O4 Na1 2.3152(14) 4_565 ?
Na1 O4 2.3152(14) 4_566 ?
Na1 N1 2.377(2) . ?
Na1 S1 3.1413(9) 4_566 ?
N1 C5 1.114(3) . ?
C5 C6 1.459(4) . ?
C1 C11 1.492(3) . ?
C2 C21 1.488(3) . ?
C3 C31 1.487(3) . ?
C4 C41 1.496(3) . ?
C11 C16 1.376(3) . ?
C11 C12 1.384(3) . ?
C12 C13 1.390(3) . ?
C13 C14 1.352(4) . ?
C14 C15 1.365(4) . ?
C15 C16 1.385(4) . ?
C21 C26 1.388(3) . ?
C21 C22 1.388(3) . ?
C22 C23 1.377(3) . ?
C23 C24 1.377(3) . ?
C24 C25 1.368(3) . ?
C25 C26 1.383(3) . ?
C31 C32 1.383(3) . ?
C31 C36 1.384(3) . ?
C32 C33 1.392(3) . ?
C33 C34 1.373(4) . ?
C34 C35 1.356(4) . ?
C35 C36 1.380(3) . ?
C41 C42 1.381(3) . ?
C41 C46 1.383(3) . ?
C42 C43 1.386(3) . ?
C43 C44 1.377(4) . ?
C44 C45 1.363(4) . ?
C45 C46 1.389(3) . ?

loop_
_cod_changelog_entry_id
_cod_changelog_entry_author
_cod_changelog_entry_date
_cod_changelog_entry_text
1 'Vaitkus, Antanas' 2023-12-04T14:50:13+02:00
;
 Changed the atom site label from '1' to 'In1' in multiple data loops for
 consistency and readability.
;
